data_4327154
loop_
_publ_author_name
'Hui Wang'
'Fei Wang'
'Karah Jones'
'Gordon J. Miller'

_publ_section_title
;
 Chemical Pressure and Rare-Earth Orbital Contributions in Mixed
 Rare-Earth Silicides La5-xYxSi4 (0 <=x<= 5)
;
_journal_name_full 'Inorganic Chemistry'
_journal_page_first 12714
_journal_page_last 12723
_journal_paper_doi 10.1021/ic201840q
_journal_volume 50
_journal_year 2011
_chemical_formula_sum 'La0.75 Si4 Y4.24'
_chemical_formula_weight 594.66
_chemical_name_systematic
; 
 ? 
;
_space_group_IT_number 62
_symmetry_cell_setting orthorhombic
_symmetry_space_group_name_Hall '-P 2ac 2n'
_symmetry_space_group_name_H-M 'P n m a'
_atom_sites_solution_hydrogens none
_atom_sites_solution_primary direct
_atom_sites_solution_secondary difmap
_audit_creation_method SHELXL-97
_cell_angle_alpha 90.00
_cell_angle_beta 90.00
_cell_angle_gamma 90.00
_cell_formula_units_Z 4
_cell_length_a 7.4526(14)
_cell_length_b 14.722(3)
_cell_length_c 7.7698(14)
_cell_measurement_reflns_used 6938
_cell_measurement_temperature 273(2)
_cell_measurement_theta_max 28.25
_cell_measurement_theta_min 2.77
_cell_volume 852.5(3)
_computing_cell_refinement 'Bruker SMART'
_computing_data_collection 'Bruker SMART'
_computing_data_reduction 'Bruker SAINT'
_computing_molecular_graphics 'Bruker SHELXTL'
_computing_publication_material 'Bruker SHELXTL'
_computing_structure_refinement 'SHELXL-97 (Sheldrick, 1997)'
_computing_structure_solution 'SHELXS-97 (Sheldrick, 1990)'
_diffrn_ambient_temperature 273(2)
_diffrn_measured_fraction_theta_full 1.000
_diffrn_measured_fraction_theta_max 0.981
_diffrn_measurement_device_type 'CCD area detector'
_diffrn_measurement_method 'phi and omega scans'
_diffrn_radiation_monochromator graphite
_diffrn_radiation_source 'fine-focus sealed tube'
_diffrn_radiation_type MoK\a
_diffrn_radiation_wavelength 0.71073
_diffrn_reflns_av_R_equivalents 0.0807
_diffrn_reflns_av_sigmaI/netI 0.0555
_diffrn_reflns_limit_h_max 9
_diffrn_reflns_limit_h_min -9
_diffrn_reflns_limit_k_max 18
_diffrn_reflns_limit_k_min -19
_diffrn_reflns_limit_l_max 10
_diffrn_reflns_limit_l_min -10
_diffrn_reflns_number 6938
_diffrn_reflns_theta_full 25.00
_diffrn_reflns_theta_max 28.25
_diffrn_reflns_theta_min 2.77
_exptl_absorpt_coefficient_mu 32.750
_exptl_absorpt_correction_T_max 0.2206
_exptl_absorpt_correction_T_min 0.14016
_exptl_absorpt_correction_type empirical
_exptl_absorpt_process_details 'SADABS; sHELDRICK 2003'
_exptl_crystal_colour metallic
_exptl_crystal_density_diffrn 4.633
_exptl_crystal_description plate
_exptl_crystal_F_000 1058
_exptl_crystal_size_max 0.060
_exptl_crystal_size_mid 0.050
_exptl_crystal_size_min 0.046
_refine_diff_density_max 1.625
_refine_diff_density_min -1.088
_refine_diff_density_rms 0.298
_refine_ls_extinction_method none
_refine_ls_goodness_of_fit_ref 1.061
_refine_ls_hydrogen_treatment none
_refine_ls_matrix_type full
_refine_ls_number_parameters 47
_refine_ls_number_reflns 1073
_refine_ls_number_restraints 0
_refine_ls_restrained_S_all 1.061
_refine_ls_R_factor_all 0.0632
_refine_ls_R_factor_gt 0.0365
_refine_ls_shift/su_max 0.001
_refine_ls_shift/su_mean 0.000
_refine_ls_structure_factor_coef Fsqd
_refine_ls_weighting_details 'calc w=1/[\s^2^(Fo^2^)+(0.0166P)^2^+0.0000P] where P=(Fo^2^+2Fc^2^)/3'
_refine_ls_weighting_scheme calc
_refine_ls_wR_factor_gt 0.0568
_refine_ls_wR_factor_ref 0.0642
_reflns_number_gt 810
_reflns_number_total 1073
_reflns_threshold_expression >2sigma(I)
_cod_data_source_file ic201840q_si_002_1.cif
_cod_data_source_block LaY4Si4
_cod_database_code 4327154

loop_
_symmetry_equiv_pos_as_xyz
'x, y, z'
'-x+1/2, -y, z+1/2'
'x+1/2, -y+1/2, -z+1/2'
'-x, y+1/2, -z'
'-x, -y, -z'
'x-1/2, y, -z-1/2'
'-x-1/2, y-1/2, z-1/2'
'x, -y-1/2, z'

loop_
_atom_site_label
_atom_site_type_symbol
_atom_site_fract_x
_atom_site_fract_y
_atom_site_fract_z
_atom_site_U_iso_or_equiv
_atom_site_adp_type
_atom_site_occupancy
_atom_site_symmetry_multiplicity
_atom_site_calc_flag
_atom_site_refinement_flags
La1 La 0.02145(7) 0.59660(4) 0.17924(7) 0.01304(19) Uani 0.377(6) 1 d P
Y1 Y 0.02145(7) 0.59660(4) 0.17924(7) 0.01304(19) Uani 0.623(6) 1 d P
Y2 Y 0.31960(9) 0.12276(5) 0.17781(9) 0.0117(2) Uani 1 1 d .
Y3 Y 0.15256(13) 0.2500 0.51212(13) 0.0117(2) Uani 1 2 d S
Si1 Si 0.1492(3) 0.03966(15) 0.4701(3) 0.0152(5) Uani 1 1 d .
Si2 Si 0.0243(4) 0.2500 0.1099(4) 0.0133(6) Uani 1 2 d S
Si3 Si 0.2702(4) 0.2500 0.8745(4) 0.0127(6) Uani 1 2 d S

loop_
_atom_site_aniso_label
_atom_site_aniso_U_11
_atom_site_aniso_U_22
_atom_site_aniso_U_33
_atom_site_aniso_U_23
_atom_site_aniso_U_13
_atom_site_aniso_U_12
La1 0.0128(3) 0.0136(3) 0.0128(3) 0.0011(2) 0.0014(2) 0.0017(2)
Y1 0.0128(3) 0.0136(3) 0.0128(3) 0.0011(2) 0.0014(2) 0.0017(2)
Y2 0.0122(4) 0.0106(4) 0.0121(4) -0.0006(3) 0.0012(3) 0.0006(3)
Y3 0.0118(5) 0.0116(5) 0.0118(5) 0.000 -0.0003(4) 0.000
Si1 0.0179(11) 0.0149(12) 0.0128(10) 0.0035(9) -0.0007(9) -0.0027(9)
Si2 0.0111(15) 0.0141(16) 0.0145(15) 0.000 0.0006(12) 0.000
Si3 0.0157(16) 0.0117(16) 0.0106(15) 0.000 0.0000(12) 0.000

loop_
_atom_type_symbol
_atom_type_description
_atom_type_scat_dispersion_real
_atom_type_scat_dispersion_imag
_atom_type_scat_source
Si Si 0.0817 0.0704 'International Tables Vol C Tables 4.2.6.8 and 6.1.1.4'
Y Y -2.7962 3.5667 'International Tables Vol C Tables 4.2.6.8 and 6.1.1.4'
La La -0.2871 2.4523 'International Tables Vol C Tables 4.2.6.8 and 6.1.1.4'

loop_
_geom_angle_atom_site_label_1
_geom_angle_atom_site_label_2
_geom_angle_atom_site_label_3
_geom_angle
_geom_angle_site_symmetry_1
_geom_angle_site_symmetry_3
Si1 La1 Si1 135.77(7) 7_665 4_556
Si1 La1 Si3 93.27(7) 7_665 2_564
Si1 La1 Si3 88.44(6) 4_556 2_564
Si1 La1 Si3 132.59(6) 7_665 5_566
Si1 La1 Si3 91.55(6) 4_556 5_566
Si3 La1 Si3 83.68(4) 2_564 5_566
Si1 La1 Si1 87.96(3) 7_665 8_565
Si1 La1 Si1 47.91(7) 4_556 8_565
Si3 La1 Si1 87.82(6) 2_564 8_565
Si3 La1 Si1 138.85(7) 5_566 8_565
Si1 La1 Si2 84.62(6) 7_665 5_565
Si1 La1 Si2 139.29(6) 4_556 5_565
Si3 La1 Si2 83.35(6) 2_564 5_565
Si3 La1 Si2 47.98(7) 5_566 5_565
Si1 La1 Si2 168.11(6) 8_565 5_565
Si1 La1 Y3 145.91(5) 7_665 5_566
Si1 La1 Y3 55.31(4) 4_556 5_566
Si3 La1 Y3 52.67(5) 2_564 5_566
Si3 La1 Y3 51.83(5) 5_566 5_566
Si1 La1 Y3 91.76(4) 8_565 5_566
Si2 La1 Y3 89.21(4) 5_565 5_566
Si1 La1 Y3 55.47(4) 7_665 2_564
Si1 La1 Y3 140.02(4) 4_556 2_564
Si3 La1 Y3 51.79(5) 2_564 2_564
Si3 La1 Y3 88.16(5) 5_566 2_564
Si1 La1 Y3 117.16(5) 8_565 2_564
Si2 La1 Y3 50.96(5) 5_565 2_564
Y3 La1 Y3 95.30(2) 5_566 2_564
Si1 La1 Y2 104.14(5) 7_665 3_455
Si1 La1 Y2 48.97(4) 4_556 3_455
Si3 La1 Y2 132.81(5) 2_564 3_455
Si3 La1 Y2 112.35(4) 5_566 3_455
Si1 La1 Y2 50.27(4) 8_565 3_455
Si2 La1 Y2 140.88(5) 5_565 3_455
Y3 La1 Y2 101.70(2) 5_566 3_455
Y3 La1 Y2 158.76(2) 2_564 3_455
Si1 La1 Y2 100.22(4) 7_665 4
Si1 La1 Y2 113.19(4) 4_556 4
Si3 La1 Y2 127.95(4) 2_564 4
Si3 La1 Y2 50.84(5) 5_566 4
Si1 La1 Y2 142.15(4) 8_565 4
Si2 La1 Y2 48.88(5) 5_565 4
Y3 La1 Y2 100.70(3) 5_566 4
Y3 La1 Y2 97.26(3) 2_564 4
Y2 La1 Y2 92.036(18) 3_455 4
Si1 La1 La1 51.76(4) 7_665 6_656
Si1 La1 La1 98.26(4) 4_556 6_656
Si3 La1 La1 52.23(4) 2_564 6_656
Si3 La1 La1 134.16(4) 5_566 6_656
Si1 La1 La1 60.66(4) 8_565 6_656
Si2 La1 La1 107.49(5) 5_565 6_656
Y3 La1 La1 99.19(2) 5_566 6_656
Y3 La1 La1 56.565(19) 2_564 6_656
Y2 La1 La1 107.602(17) 3_455 6_656
Y2 La1 La1 148.45(2) 4 6_656
Si1 La1 Y1 51.76(4) 7_665 6_656
Si1 La1 Y1 98.26(4) 4_556 6_656
Si3 La1 Y1 52.23(4) 2_564 6_656
Si3 La1 Y1 134.16(4) 5_566 6_656
Si1 La1 Y1 60.66(4) 8_565 6_656
Si2 La1 Y1 107.49(5) 5_565 6_656
Y3 La1 Y1 99.19(2) 5_566 6_656
Y3 La1 Y1 56.565(19) 2_564 6_656
Y2 La1 Y1 107.602(17) 3_455 6_656
Y2 La1 Y1 148.45(2) 4 6_656
La1 La1 Y1 0.00(2) 6_656 6_656
Si1 Y2 Si1 97.15(4) . 2_554
Si1 Y2 Si2 93.29(7) . 6_656
Si1 Y2 Si2 143.28(7) 2_554 6_656
Si1 Y2 Si2 94.73(7) . .
Si1 Y2 Si2 119.13(7) 2_554 .
Si2 Y2 Si2 94.80(5) 6_656 .
Si1 Y2 Si1 119.66(8) . 6_656
Si1 Y2 Si1 51.57(7) 2_554 6_656
Si2 Y2 Si1 92.90(7) 6_656 6_656
Si2 Y2 Si1 144.22(7) . 6_656
Si1 Y2 Si3 145.37(7) . 1_554
Si1 Y2 Si3 94.98(6) 2_554 1_554
Si2 Y2 Si3 96.09(6) 6_656 1_554
Si2 Y2 Si3 51.36(7) . 1_554
Si1 Y2 Si3 93.10(7) 6_656 1_554
Si1 Y2 Y3 58.32(5) . .
Si1 Y2 Y3 154.30(5) 2_554 .
Si2 Y2 Y3 54.10(6) 6_656 .
Si2 Y2 Y3 61.11(6) . .
Si1 Y2 Y3 144.62(5) 6_656 .
Si3 Y2 Y3 101.93(5) 1_554 .
Si1 Y2 Y3 152.72(5) . 6_656
Si1 Y2 Y3 98.78(5) 2_554 6_656
Si2 Y2 Y3 61.14(6) 6_656 6_656
Si2 Y2 Y3 96.66(5) . 6_656
Si1 Y2 Y3 57.51(5) 6_656 6_656
Si3 Y2 Y3 54.42(6) 1_554 6_656
Y3 Y2 Y3 106.78(3) . 6_656
Si1 Y2 La1 64.83(5) . 3
Si1 Y2 La1 54.45(4) 2_554 3
Si2 Y2 La1 100.14(4) 6_656 3
Si2 Y2 La1 155.13(5) . 3
Si1 Y2 La1 54.99(4) 6_656 3
Si3 Y2 La1 144.56(5) 1_554 3
Y3 Y2 La1 113.13(2) . 3
Y3 Y2 La1 107.94(2) 6_656 3
Si1 Y2 Y1 64.83(5) . 3
Si1 Y2 Y1 54.45(4) 2_554 3
Si2 Y2 Y1 100.14(4) 6_656 3
Si2 Y2 Y1 155.13(5) . 3
Si1 Y2 Y1 54.99(4) 6_656 3
Si3 Y2 Y1 144.56(5) 1_554 3
Y3 Y2 Y1 113.13(2) . 3
Y3 Y2 Y1 107.94(2) 6_656 3
La1 Y2 Y1 0.000(9) 3 3
Si1 Y2 Y2 115.18(5) . 8_565
Si1 Y2 Y2 145.71(4) 2_554 8_565
Si2 Y2 Y2 50.19(4) 6_656 8_565
Si2 Y2 Y2 50.38(4) . 8_565
Si1 Y2 Y2 114.28(4) 6_656 8_565
Si3 Y2 Y2 51.86(4) 1_554 8_565
Y3 Y2 Y2 56.964(16) . 8_565
Y3 Y2 Y2 57.023(16) 6_656 8_565
La1 Y2 Y2 149.928(14) 3 8_565
Y1 Y2 Y2 149.928(14) 3 8_565
Si1 Y2 Y1 103.84(5) . 4_545
Si1 Y2 Y1 63.95(4) 2_554 4_545
Si2 Y2 Y1 146.03(4) 6_656 4_545
Si2 Y2 Y1 55.23(5) . 4_545
Si1 Y2 Y1 103.28(5) 6_656 4_545
Si3 Y2 Y1 53.94(5) 1_554 4_545
Y3 Y2 Y1 111.50(3) . 4_545
Y3 Y2 Y1 103.03(3) 6_656 4_545
La1 Y2 Y1 113.65(2) 3 4_545
Y1 Y2 Y1 113.65(2) 3 4_545
Y2 Y2 Y1 95.844(14) 8_565 4_545
Si2 Y3 Si3 91.59(8) 6_656 .
Si2 Y3 Si3 178.29(9) 6_656 6_557
Si3 Y3 Si3 90.12(6) . 6_557
Si2 Y3 Si1 88.49(4) 6_656 .
Si3 Y3 Si1 95.88(4) . .
Si3 Y3 Si1 91.33(4) 6_557 .
Si2 Y3 Si1 88.49(4) 6_656 8_565
Si3 Y3 Si1 95.88(4) . 8_565
Si3 Y3 Si1 91.33(4) 6_557 8_565
Si1 Y3 Si1 167.93(8) . 8_565
Si2 Y3 Si2 88.12(6) 6_656 .
Si3 Y3 Si2 179.71(8) . .
Si3 Y3 Si2 90.18(8) 6_557 .
Si1 Y3 Si2 84.11(4) . .
Si1 Y3 Si2 84.11(4) 8_565 .
Si2 Y3 Y2 54.02(5) 6_656 .
Si3 Y3 Y2 127.89(5) . .
Si3 Y3 Y2 124.71(5) 6_557 .
Si1 Y3 Y2 51.79(4) . .
Si1 Y3 Y2 117.76(5) 8_565 .
Si2 Y3 Y2 51.90(4) . .
Si2 Y3 Y2 54.02(5) 6_656 8_565
Si3 Y3 Y2 127.89(5) . 8_565
Si3 Y3 Y2 124.71(5) 6_557 8_565
Si1 Y3 Y2 117.76(5) . 8_565
Si1 Y3 Y2 51.79(4) 8_565 8_565
Si2 Y3 Y2 51.90(4) . 8_565
Y2 Y3 Y2 66.07(3) . 8_565
Si2 Y3 Y2 122.92(5) 6_656 6_556
Si3 Y3 Y2 128.59(5) . 6_556
Si3 Y3 Y2 55.79(5) 6_557 6_556
Si1 Y3 Y2 53.70(4) . 6_556
Si1 Y3 Y2 119.37(5) 8_565 6_556
Si2 Y3 Y2 51.62(4) . 6_556
Y2 Y3 Y2 68.92(2) . 6_556
Y2 Y3 Y2 103.52(3) 8_565 6_556
Si2 Y3 Y2 122.92(5) 6_656 3_455
Si3 Y3 Y2 128.59(5) . 3_455
Si3 Y3 Y2 55.79(5) 6_557 3_455
Si1 Y3 Y2 119.37(5) . 3_455
Si1 Y3 Y2 53.70(4) 8_565 3_455
Si2 Y3 Y2 51.62(4) . 3_455
Y2 Y3 Y2 103.52(3) . 3_455
Y2 Y3 Y2 68.92(2) 8_565 3_455
Y2 Y3 Y2 65.95(3) 6_556 3_455
Si2 Y3 La1 124.46(4) 6_656 4_546
Si3 Y3 La1 57.46(4) . 4_546
Si3 Y3 La1 56.63(4) 6_557 4_546
Si1 Y3 La1 55.51(4) . 4_546
Si1 Y3 La1 134.62(5) 8_565 4_546
Si2 Y3 La1 122.73(4) . 4_546
Y2 Y3 La1 107.281(19) . 4_546
Y2 Y3 La1 173.03(3) 8_565 4_546
Y2 Y3 La1 71.28(2) 6_556 4_546
Y2 Y3 La1 111.94(3) 3_455 4_546
Si2 Y3 Y1 124.46(4) 6_656 4_546
Si3 Y3 Y1 57.46(4) . 4_546
Si3 Y3 Y1 56.63(4) 6_557 4_546
Si1 Y3 Y1 55.51(4) . 4_546
Si1 Y3 Y1 134.62(5) 8_565 4_546
Si2 Y3 Y1 122.73(4) . 4_546
Y2 Y3 Y1 107.281(19) . 4_546
Y2 Y3 Y1 173.03(3) 8_565 4_546
Y2 Y3 Y1 71.28(2) 6_556 4_546
Y2 Y3 Y1 111.94(3) 3_455 4_546
La1 Y3 Y1 0.00(2) 4_546 4_546
Si1 Si1 Y2 136.28(12) 5_556 .
Si1 Si1 Y2 65.85(9) 5_556 2
Y2 Si1 Y2 139.15(8) . 2
Si1 Si1 Y2 62.58(8) 5_556 6_556
Y2 Si1 Y2 83.37(6) . 6_556
Y2 Si1 Y2 128.43(7) 2 6_556
Si1 Si1 La1 136.62(12) 5_556 7_656
Y2 Si1 La1 87.05(6) . 7_656
Y2 Si1 La1 82.29(5) 2 7_656
Y2 Si1 La1 138.99(8) 6_556 7_656
Si1 Si1 Y1 136.62(12) 5_556 7_656
Y2 Si1 Y1 87.05(6) . 7_656
Y2 Si1 Y1 82.29(5) 2 7_656
Y2 Si1 Y1 138.99(8) 6_556 7_656
La1 Si1 Y1 0.000(17) 7_656 7_656
Si1 Si1 Y3 116.27(12) 5_556 .
Y2 Si1 Y3 69.89(5) . .
Y2 Si1 Y3 139.68(7) 2 .
Y2 Si1 Y3 68.79(5) 6_556 .
La1 Si1 Y3 70.46(5) 7_656 .
Y1 Si1 Y3 70.46(5) 7_656 .
Si1 Si1 Y1 67.00(8) 5_556 4_546
Y2 Si1 Y1 139.03(8) . 4_546
Y2 Si1 Y1 76.58(5) 2 4_546
Y2 Si1 Y1 83.71(6) 6_556 4_546
La1 Si1 Y1 77.86(5) 7_656 4_546
Y1 Si1 Y1 77.86(5) 7_656 4_546
Y3 Si1 Y1 69.19(5) . 4_546
Si1 Si1 La1 67.00(8) 5_556 4_546
Y2 Si1 La1 139.03(8) . 4_546
Y2 Si1 La1 76.58(5) 2 4_546
Y2 Si1 La1 83.71(6) 6_556 4_546
La1 Si1 La1 77.86(5) 7_656 4_546
Y1 Si1 La1 77.86(5) 7_656 4_546
Y3 Si1 La1 69.19(5) . 4_546
Y1 Si1 La1 0.000(18) 4_546 4_546
Si1 Si1 Y1 65.09(9) 5_556 8_565
Y2 Si1 Y1 80.72(5) . 8_565
Y2 Si1 Y1 84.19(6) 2 8_565
Y2 Si1 Y1 74.74(5) 6_556 8_565
La1 Si1 Y1 142.47(7) 7_656 8_565
Y1 Si1 Y1 142.47(7) 7_656 8_565
Y3 Si1 Y1 134.98(7) . 8_565
Y1 Si1 Y1 132.09(7) 4_546 8_565
La1 Si1 Y1 132.09(7) 4_546 8_565
Si1 Si1 La1 65.09(9) 5_556 8_565
Y2 Si1 La1 80.72(5) . 8_565
Y2 Si1 La1 84.19(6) 2 8_565
Y2 Si1 La1 74.74(5) 6_556 8_565
La1 Si1 La1 142.47(7) 7_656 8_565
Y1 Si1 La1 142.47(7) 7_656 8_565
Y3 Si1 La1 134.98(7) . 8_565
Y1 Si1 La1 132.09(7) 4_546 8_565
La1 Si1 La1 132.09(7) 4_546 8_565
Y1 Si1 La1 0.00(2) 8_565 8_565
Si3 Si2 Y2 140.13(4) 1_554 6_556
Si3 Si2 Y2 140.13(4) 1_554 3_455
Y2 Si2 Y2 79.63(8) 6_556 3_455
Si3 Si2 Y3 116.17(12) 1_554 6_556
Y2 Si2 Y3 71.88(6) 6_556 6_556
Y2 Si2 Y3 71.88(6) 3_455 6_556
Si3 Si2 Y2 66.22(7) 1_554 8_565
Y2 Si2 Y2 134.23(10) 6_556 8_565
Y2 Si2 Y2 83.17(4) 3_455 8_565
Y3 Si2 Y2 140.08(4) 6_556 8_565
Si3 Si2 Y2 66.22(7) 1_554 .
Y2 Si2 Y2 83.17(4) 6_556 .
Y2 Si2 Y2 134.23(10) 3_455 .
Y3 Si2 Y2 140.08(4) 6_556 .
Y2 Si2 Y2 79.23(8) 8_565 .
Si3 Si2 Y1 65.17(7) 1_554 4_545
Y2 Si2 Y1 83.60(4) 6_556 4_545
Y2 Si2 Y1 142.30(10) 3_455 4_545
Y3 Si2 Y1 70.87(6) 6_556 4_545
Y2 Si2 Y1 130.94(10) 8_565 4_545
Y2 Si2 Y1 75.89(4) . 4_545
Si3 Si2 La1 65.17(7) 1_554 4_545
Y2 Si2 La1 83.60(4) 6_556 4_545
Y2 Si2 La1 142.30(10) 3_455 4_545
Y3 Si2 La1 70.87(6) 6_556 4_545
Y2 Si2 La1 130.94(10) 8_565 4_545
Y2 Si2 La1 75.89(4) . 4_545
Y1 Si2 La1 0.00(3) 4_545 4_545
Si3 Si2 La1 65.17(7) 1_554 5_565
Y2 Si2 La1 142.30(10) 6_556 5_565
Y2 Si2 La1 83.60(4) 3_455 5_565
Y3 Si2 La1 70.87(6) 6_556 5_565
Y2 Si2 La1 75.89(4) 8_565 5_565
Y2 Si2 La1 130.94(10) . 5_565
Y1 Si2 La1 89.65(8) 4_545 5_565
La1 Si2 La1 89.65(8) 4_545 5_565
Si3 Si2 Y1 65.17(7) 1_554 5_565
Y2 Si2 Y1 142.30(10) 6_556 5_565
Y2 Si2 Y1 83.60(4) 3_455 5_565
Y3 Si2 Y1 70.87(6) 6_556 5_565
Y2 Si2 Y1 75.89(4) 8_565 5_565
Y2 Si2 Y1 130.94(10) . 5_565
Y1 Si2 Y1 89.65(8) 4_545 5_565
La1 Si2 Y1 89.65(8) 4_545 5_565
La1 Si2 Y1 0.00(2) 5_565 5_565
Si3 Si2 Y3 117.94(12) 1_554 .
Y2 Si2 Y3 67.24(6) 6_556 .
Y2 Si2 Y3 67.24(6) 3_455 .
Y3 Si2 Y3 125.88(10) 6_556 .
Y2 Si2 Y3 66.99(6) 8_565 .
Y2 Si2 Y3 66.99(6) . .
Y1 Si2 Y3 134.56(4) 4_545 .
La1 Si2 Y3 134.56(4) 4_545 .
La1 Si2 Y3 134.56(4) 5_565 .
Y1 Si2 Y3 134.56(4) 5_565 .
Si2 Si3 Y3 117.65(12) 1_556 .
Si2 Si3 Y3 117.88(12) 1_556 6_657
Y3 Si3 Y3 124.47(10) . 6_657
Si2 Si3 Y2 62.42(7) 1_556 8_566
Y3 Si3 Y2 141.08(4) . 8_566
Y3 Si3 Y2 69.79(6) 6_657 8_566
Si2 Si3 Y2 62.42(7) 1_556 1_556
Y3 Si3 Y2 141.08(4) . 1_556
Y3 Si3 Y2 69.79(6) 6_657 1_556
Y2 Si3 Y2 76.29(7) 8_566 1_556
Si2 Si3 La1 133.87(4) 1_556 7_656
Y3 Si3 La1 71.63(6) . 7_656
Y3 Si3 La1 70.70(6) 6_657 7_656
Y2 Si3 La1 139.59(10) 8_566 7_656
Y2 Si3 La1 82.58(4) 1_556 7_656
Si2 Si3 Y1 133.87(4) 1_556 7_656
Y3 Si3 Y1 71.63(6) . 7_656
Y3 Si3 Y1 70.70(6) 6_657 7_656
Y2 Si3 Y1 139.59(10) 8_566 7_656
Y2 Si3 Y1 82.58(4) 1_556 7_656
La1 Si3 Y1 0.00(2) 7_656 7_656
Si2 Si3 La1 133.87(4) 1_556 2_565
Y3 Si3 La1 71.63(6) . 2_565
Y3 Si3 La1 70.70(6) 6_657 2_565
Y2 Si3 La1 82.58(4) 8_566 2_565
Y2 Si3 La1 139.59(10) 1_556 2_565
La1 Si3 La1 92.26(8) 7_656 2_565
Y1 Si3 La1 92.26(8) 7_656 2_565
Si2 Si3 Y1 133.87(4) 1_556 2_565
Y3 Si3 Y1 71.63(6) . 2_565
Y3 Si3 Y1 70.70(6) 6_657 2_565
Y2 Si3 Y1 82.58(4) 8_566 2_565
Y2 Si3 Y1 139.59(10) 1_556 2_565
La1 Si3 Y1 92.26(8) 7_656 2_565
Y1 Si3 Y1 92.26(8) 7_656 2_565
La1 Si3 Y1 0.00(2) 2_565 2_565
Si2 Si3 Y1 66.85(7) 1_556 4_546
Y3 Si3 Y1 70.71(6) . 4_546
Y3 Si3 Y1 134.08(4) 6_657 4_546
Y2 Si3 Y1 128.85(9) 8_566 4_546
Y2 Si3 Y1 75.23(4) 1_556 4_546
La1 Si3 Y1 76.23(3) 7_656 4_546
Y1 Si3 Y1 76.23(3) 7_656 4_546
La1 Si3 Y1 142.34(10) 2_565 4_546
Y1 Si3 Y1 142.34(10) 2_565 4_546
Si2 Si3 La1 66.85(7) 1_556 4_546
Y3 Si3 La1 70.71(6) . 4_546
Y3 Si3 La1 134.08(4) 6_657 4_546
Y2 Si3 La1 128.85(9) 8_566 4_546
Y2 Si3 La1 75.23(4) 1_556 4_546
La1 Si3 La1 76.23(3) 7_656 4_546
Y1 Si3 La1 76.23(3) 7_656 4_546
La1 Si3 La1 142.34(10) 2_565 4_546
Y1 Si3 La1 142.34(10) 2_565 4_546
Y1 Si3 La1 0.00(2) 4_546 4_546
Si2 Si3 La1 66.85(7) 1_556 5_566
Y3 Si3 La1 70.71(6) . 5_566
Y3 Si3 La1 134.08(4) 6_657 5_566
Y2 Si3 La1 75.23(4) 8_566 5_566
Y2 Si3 La1 128.85(9) 1_556 5_566
La1 Si3 La1 142.34(10) 7_656 5_566
Y1 Si3 La1 142.34(10) 7_656 5_566
La1 Si3 La1 76.23(3) 2_565 5_566
Y1 Si3 La1 76.23(3) 2_565 5_566
Y1 Si3 La1 91.16(8) 4_546 5_566
La1 Si3 La1 91.16(8) 4_546 5_566

loop_
_geom_bond_atom_site_label_1
_geom_bond_atom_site_label_2
_geom_bond_distance
_geom_bond_site_symmetry_2
La1 Si1 3.061(2) 7_665
La1 Si1 3.121(2) 4_556
La1 Si3 3.133(2) 2_564
La1 Si3 3.162(2) 5_566
La1 Si1 3.168(2) 8_565
La1 Si2 3.203(2) 5_565
La1 Y3 3.5401(10) 5_566
La1 Y3 3.5621(10) 2_564
La1 Y2 3.7317(10) 3_455
La1 Y2 3.7822(10) 4
La1 La1 3.8851(7) 6_656
La1 Y1 3.8851(7) 6_656
Y2 Si1 2.875(2) .
Y2 Si1 2.894(2) 2_554
Y2 Si2 2.926(2) 6_656
Y2 Si2 2.938(2) .
Y2 Si1 2.975(2) 6_656
Y2 Si3 3.033(2) 1_554
Y2 Y3 3.4360(11) .
Y2 Y3 3.4415(11) 6_656
Y2 La1 3.7317(10) 3
Y2 Y1 3.7317(10) 3
Y2 Y2 3.7464(15) 8_565
Y2 Y1 3.7822(10) 4_545
Y3 Si2 2.928(3) 6_656
Y3 Si3 2.949(3) .
Y3 Si3 2.983(3) 6_557
Y3 Si1 3.114(2) .
Y3 Si1 3.114(2) 8_565
Y3 Si2 3.268(3) .
Y3 Y2 3.4360(11) 8_565
Y3 Y2 3.4415(11) 6_556
Y3 Y2 3.4415(11) 3_455
Y3 La1 3.5401(10) 4_546
Y3 Y1 3.5401(10) 4_546
Si1 Si1 2.554(4) 5_556
Si1 Y2 2.894(2) 2
Si1 Y2 2.975(2) 6_556
Si1 La1 3.061(2) 7_656
Si1 Y1 3.061(2) 7_656
Si1 Y1 3.121(2) 4_546
Si1 La1 3.121(2) 4_546
Si1 Y1 3.168(2) 8_565
Si1 La1 3.168(2) 8_565
Si2 Si3 2.589(4) 1_554
Si2 Y2 2.926(2) 6_556
Si2 Y2 2.926(2) 3_455
Si2 Y3 2.928(3) 6_556
Si2 Y2 2.938(2) 8_565
Si2 Y1 3.203(2) 4_545
Si2 La1 3.203(2) 4_545
Si2 La1 3.203(2) 5_565
Si2 Y1 3.203(2) 5_565
Si3 Si2 2.589(4) 1_556
Si3 Y3 2.983(3) 6_657
Si3 Y2 3.033(2) 8_566
Si3 Y2 3.033(2) 1_556
Si3 La1 3.133(2) 7_656
Si3 Y1 3.133(2) 7_656
Si3 La1 3.133(2) 2_565
Si3 Y1 3.133(2) 2_565
Si3 Y1 3.162(2) 4_546
Si3 La1 3.162(2) 4_546
Si3 La1 3.162(2) 5_566
